data_2232146
loop_
_publ_author_name
'Franz, Daniel'
'Lerner, Hans-Wolfram'
'B\"uttner, Dominik'
'Bolte, Michael'

_publ_section_title
;
 Tetrakis(\m~3~-9-oxa-10-boraanthracen-10-olato)tetrakis[(diethyl
 ether)lithium]
;
_journal_coeditor_code BG2423
_journal_issue 11
_journal_name_full 'Acta Crystallographica Section E'
_journal_page_first m1525
_journal_paper_doi 10.1107/S1600536811041201
_journal_volume 67
_journal_year 2011
_chemical_formula_iupac '[Li4 O4 (C12 H8 B O)4 (C4 H10 O)4]'
_chemical_formula_moiety 'C64 H72 B4 Li4 O12'
_chemical_formula_sum 'C64 H72 B4 Li4 O12'
_chemical_formula_weight 1104.22
_chemical_name_systematic
;
Tetrakis(\m~3~-9-oxa-10-boraanthracen-10-olato)tetrakis[(diethyl ether)lithium]
;
_space_group_IT_number 33
_symmetry_cell_setting orthorhombic
_symmetry_space_group_name_Hall 'P 2c -2n'
_symmetry_space_group_name_H-M 'P n a 21'
_atom_sites_solution_hydrogens geom
_atom_sites_solution_primary direct
_atom_sites_solution_secondary difmap
_audit_creation_method SHELXL-97
_cell_angle_alpha 90.00
_cell_angle_beta 90.00
_cell_angle_gamma 90.00
_cell_formula_units_Z 4
_cell_length_a 21.4805(8)
_cell_length_b 17.6053(10)
_cell_length_c 17.5723(8)
_cell_measurement_reflns_used 31407
_cell_measurement_temperature 173(2)
_cell_measurement_theta_max 27.6
_cell_measurement_theta_min 2.6
_cell_volume 6645.3(5)
_computing_cell_refinement 'X-AREA (Stoe & Cie, 2001)'
_computing_data_collection 'X-AREA (Stoe & Cie, 2001)'
_computing_data_reduction 'X-AREA (Stoe & Cie, 2001)'
_computing_molecular_graphics 'XP (Sheldrick, 2008)'
_computing_publication_material 'SHELXL97 (Sheldrick, 2008) and PLATON (Spek, 2009)'
_computing_structure_refinement 'SHELXL97 (Sheldrick, 2008)'
_computing_structure_solution 'SHELXS97 (Sheldrick, 2008)'
_diffrn_ambient_temperature 173(2)
_diffrn_measured_fraction_theta_full 0.997
_diffrn_measured_fraction_theta_max 0.997
_diffrn_measurement_device_type 'Stoe IPDS II two-circle'
_diffrn_measurement_method \w
_diffrn_radiation_monochromator graphite
_diffrn_radiation_source 'fine-focus sealed tube'
_diffrn_radiation_type MoK\a
_diffrn_radiation_wavelength 0.71073
_diffrn_reflns_av_R_equivalents 0.1144
_diffrn_reflns_av_sigmaI/netI 0.0620
_diffrn_reflns_limit_h_max 24
_diffrn_reflns_limit_h_min -25
_diffrn_reflns_limit_k_max 20
_diffrn_reflns_limit_k_min -20
_diffrn_reflns_limit_l_max 20
_diffrn_reflns_limit_l_min -20
_diffrn_reflns_number 77138
_diffrn_reflns_theta_full 25.00
_diffrn_reflns_theta_max 25.03
_diffrn_reflns_theta_min 2.59
_diffrn_standards_number 0
_exptl_absorpt_coefficient_mu 0.073
_exptl_absorpt_correction_type none
_exptl_crystal_colour colourless
_exptl_crystal_density_diffrn 1.104
_exptl_crystal_density_method 'not measured'
_exptl_crystal_description block
_exptl_crystal_F_000 2336
_exptl_crystal_size_max 0.30
_exptl_crystal_size_mid 0.30
_exptl_crystal_size_min 0.25
_refine_diff_density_max 1.103
_refine_diff_density_min -0.352
_refine_ls_extinction_method none
_refine_ls_goodness_of_fit_ref 1.035
_refine_ls_hydrogen_treatment constr
_refine_ls_matrix_type full
_refine_ls_number_parameters 758
_refine_ls_number_reflns 6262
_refine_ls_number_restraints 29
_refine_ls_restrained_S_all 1.035
_refine_ls_R_factor_all 0.0914
_refine_ls_R_factor_gt 0.0773
_refine_ls_shift/su_max 0.000
_refine_ls_shift/su_mean 0.000
_refine_ls_structure_factor_coef Fsqd
_refine_ls_weighting_details 'calc w=1/[\s^2^(Fo^2^)+(0.1379P)^2^] where P=(Fo^2^+2Fc^2^)/3'
_refine_ls_weighting_scheme calc
_refine_ls_wR_factor_gt 0.1950
_refine_ls_wR_factor_ref 0.2036
_reflns_number_gt 4842
_reflns_number_total 6262
_reflns_threshold_expression I>2\s(I)
_cod_data_source_file bg2423.cif
_cod_data_source_block I
_cod_database_code 2232146
_cod_database_fobs_code 2232146

loop_
_symmetry_equiv_pos_as_xyz
'x, y, z'
'-x, -y, z+1/2'
'-x+1/2, y+1/2, z+1/2'
'x+1/2, -y+1/2, z'

loop_
_atom_site_type_symbol
_atom_site_label
_atom_site_fract_x
_atom_site_fract_y
_atom_site_fract_z
_atom_site_U_iso_or_equiv
_atom_site_adp_type
_atom_site_calc_flag
_atom_site_refinement_flags
_atom_site_occupancy
_atom_site_symmetry_multiplicity
Li Li1 0.2089(6) 0.3403(9) 0.3594(8) 0.038(3) Uani d . 1 1
Li Li2 0.2083(6) 0.3930(7) 0.2230(8) 0.036(3) Uani d . 1 1
Li Li3 0.3031(7) 0.4314(8) 0.3137(9) 0.042(3) Uani d . 1 1
Li Li4 0.2925(7) 0.2883(8) 0.2619(9) 0.043(3) Uani d . 1 1
O O1 0.1998(2) 0.2886(3) 0.2596(3) 0.0329(12) Uani d . 1 1
B B1 0.1703(4) 0.2205(7) 0.2502(6) 0.040(2) Uani d . 1 1
O O11 0.1002(3) 0.0777(4) 0.2420(4) 0.0493(16) Uani d . 1 1
C C11 0.1805(4) 0.1534(4) 0.3043(5) 0.036(2) Uani d . 1 1
C C12 0.1448(4) 0.0847(5) 0.2990(5) 0.0366(19) Uani d . 1 1
C C13 0.1513(5) 0.0228(5) 0.3464(6) 0.052(3) Uani d . 1 1
H H13 0.1263 -0.0212 0.3394 0.063 Uiso calc R 1 1
C C14 0.1950(5) 0.0258(6) 0.4045(6) 0.050(2) Uani d . 1 1
H H14 0.1996 -0.0163 0.4379 0.060 Uiso calc R 1 1
C C15 0.2324(5) 0.0898(5) 0.4146(6) 0.048(2) Uani d . 1 1
H H15 0.2629 0.0908 0.4536 0.058 Uiso calc R 1 1
C C16 0.2245(4) 0.1524(5) 0.3669(5) 0.040(2) Uani d . 1 1
H H16 0.2492 0.1964 0.3758 0.048 Uiso calc R 1 1
C C21 0.1249(4) 0.2014(5) 0.1869(5) 0.0375(19) Uani d . 1 1
C C22 0.0932(4) 0.1308(5) 0.1852(5) 0.0359(18) Uani d . 1 1
C C23 0.0524(5) 0.1086(5) 0.1293(6) 0.048(2) Uani d . 1 1
H H23 0.0321 0.0607 0.1314 0.057 Uiso calc R 1 1
C C24 0.0420(5) 0.1576(6) 0.0708(7) 0.060(3) Uani d . 1 1
H H24 0.0144 0.1423 0.0315 0.072 Uiso calc R 1 1
C C25 0.0704(5) 0.2309(6) 0.0654(6) 0.050(2) Uani d . 1 1
H H25 0.0619 0.2650 0.0247 0.060 Uiso calc R 1 1
C C26 0.1102(4) 0.2481(5) 0.1228(6) 0.046(2) Uani d . 1 1
H H26 0.1305 0.2960 0.1201 0.055 Uiso calc R 1 1
O O2 0.2096(2) 0.4444(3) 0.3248(3) 0.0355(13) Uani d . 1 1
B B2 0.1827(4) 0.5118(6) 0.3302(6) 0.039(2) Uani d . 1 1
O O21 0.1125(3) 0.6553(4) 0.3318(4) 0.0488(16) Uani d . 1 1
C C31 0.1916(4) 0.5811(5) 0.2722(5) 0.042(2) Uani d . 1 1
C C32 0.1571(3) 0.6410(5) 0.2780(6) 0.0376(19) Uani d . 1 1
C C33 0.1616(6) 0.7047(6) 0.2240(8) 0.066(3) Uani d . 1 1
H H33 0.1344 0.7471 0.2271 0.079 Uiso calc R 1 1
C C34 0.2070(5) 0.7002(6) 0.1690(6) 0.051(2) Uani d . 1 1
H H34 0.2127 0.7411 0.1343 0.061 Uiso calc R 1 1
C C35 0.2441(5) 0.6365(6) 0.1640(6) 0.055(3) Uani d . 1 1
H H35 0.2757 0.6335 0.1263 0.066 Uiso calc R 1 1
C C36 0.2351(4) 0.5776(5) 0.2139(6) 0.046(2) Uani d . 1 1
H H36 0.2595 0.5329 0.2084 0.055 Uiso calc R 1 1
C C41 0.1360(4) 0.5356(5) 0.3977(5) 0.044(2) Uani d . 1 1
C C42 0.1061(4) 0.6060(5) 0.3915(6) 0.048(2) Uani d . 1 1
C C43 0.0656(4) 0.6295(6) 0.4499(7) 0.057(3) Uani d . 1 1
H H43 0.0449 0.6769 0.4453 0.069 Uiso calc R 1 1
C C44 0.0554(5) 0.5873(6) 0.5113(6) 0.050(2) Uani d . 1 1
H H44 0.0271 0.6043 0.5493 0.060 Uiso calc R 1 1
C C45 0.0860(5) 0.5181(7) 0.5201(6) 0.059(3) Uani d . 1 1
H H45 0.0798 0.4879 0.5643 0.071 Uiso calc R 1 1
C C46 0.1261(5) 0.4941(6) 0.4624(6) 0.051(2) Uani d . 1 1
H H46 0.1473 0.4471 0.4683 0.061 Uiso calc R 1 1
O O3 0.3006(2) 0.3929(3) 0.2104(3) 0.0352(13) Uani d . 1 1
B B3 0.3282(5) 0.4009(6) 0.1437(5) 0.038(2) Uani d . 1 1
O O31 0.3956(3) 0.4077(4) -0.0034(4) 0.0457(15) Uani d . 1 1
C C51 0.3768(4) 0.4645(5) 0.1194(5) 0.042(2) Uani d . 1 1
C C52 0.4062(4) 0.4633(5) 0.0504(5) 0.037(2) Uani d . 1 1
C C53 0.4467(4) 0.5175(7) 0.0263(6) 0.053(3) Uani d . 1 1
H H53 0.4633 0.5152 -0.0237 0.064 Uiso calc R 1 1
C C54 0.4626(5) 0.5721(9) 0.0712(9) 0.080(4) Uani d . 1 1
H H54 0.4922 0.6081 0.0538 0.095 Uiso calc R 1 1
C C55 0.4373(5) 0.5808(7) 0.1468(6) 0.060(3) Uani d . 1 1
H H55 0.4498 0.6206 0.1799 0.072 Uiso calc R 1 1
C C56 0.3923(5) 0.5255(5) 0.1678(7) 0.053(3) Uani d . 1 1
H H56 0.3721 0.5297 0.2158 0.063 Uiso calc R 1 1
C C61 0.3153(4) 0.3469(5) 0.0745(5) 0.0374(19) Uani d . 1 1
C C62 0.3486(4) 0.3535(5) 0.0062(6) 0.042(2) Uani d . 1 1
C C63 0.3400(5) 0.3044(6) -0.0551(6) 0.051(3) Uani d . 1 1
H H63 0.3651 0.3095 -0.0993 0.062 Uiso calc R 1 1
C C64 0.2947(5) 0.2480(6) -0.0518(7) 0.057(3) Uani d . 1 1
H H64 0.2883 0.2147 -0.0936 0.068 Uiso calc R 1 1
C C65 0.2587(5) 0.2414(6) 0.0141(6) 0.050(2) Uani d . 1 1
H H65 0.2271 0.2037 0.0166 0.060 Uiso calc R 1 1
C C66 0.2681(4) 0.2882(5) 0.0753(6) 0.042(2) Uani d . 1 1
H H66 0.2431 0.2819 0.1194 0.051 Uiso calc R 1 1
O O4 0.3030(3) 0.3267(3) 0.3654(3) 0.0372(13) Uani d . 1 1
B B4 0.3319(4) 0.3156(6) 0.4320(5) 0.036(2) Uani d . 1 1
O O41 0.4020(3) 0.3012(5) 0.5751(5) 0.065(2) Uani d . 1 1
C C71 0.3730(4) 0.2444(5) 0.4515(6) 0.043(2) Uani d . 1 1
C C72 0.4030(4) 0.2436(6) 0.5220(7) 0.055(3) Uani d . 1 1
C C73 0.4406(5) 0.1772(9) 0.5443(9) 0.088(6) Uani d . 1 1
H H73 0.4606 0.1749 0.5924 0.105 Uiso calc R 1 1
C C74 0.4458(5) 0.1179(7) 0.4918(8) 0.066(3) Uani d . 1 1
H H74 0.4714 0.0756 0.5042 0.079 Uiso calc R 1 1
C C75 0.4171(5) 0.1182(7) 0.4270(7) 0.062(3) Uani d . 1 1
H H75 0.4205 0.0753 0.3944 0.075 Uiso calc R 1 1
C C76 0.3810(5) 0.1803(6) 0.4040(7) 0.054(3) Uani d . 1 1
H H76 0.3615 0.1794 0.3555 0.064 Uiso calc R 1 1
C C81 0.3238(4) 0.3718(7) 0.5004(6) 0.051(3) Uani d . 1 1
C C82 0.3607(5) 0.3611(6) 0.5690(6) 0.050(3) Uani d . 1 1
C C83 0.3602(7) 0.4080(9) 0.6264(7) 0.082(4) Uani d . 1 1
H H83 0.3870 0.4003 0.6687 0.099 Uiso calc R 1 1
C C84 0.3187(6) 0.4710(9) 0.6244(7) 0.077(4) Uani d . 1 1
H H84 0.3181 0.5048 0.6665 0.092 Uiso calc R 1 1
C C85 0.2794(6) 0.4849(6) 0.5639(6) 0.063(3) Uani d . 1 1
H H85 0.2507 0.5260 0.5634 0.075 Uiso calc R 1 1
C C86 0.2850(5) 0.4335(7) 0.5031(6) 0.056(3) Uani d . 1 1
H H86 0.2595 0.4424 0.4598 0.067 Uiso calc R 1 1
O O100 0.1537(3) 0.3001(4) 0.4400(4) 0.0420(15) Uani d . 1 1
C C101 0.0881(5) 0.3054(6) 0.4229(7) 0.064(3) Uani d D 1 1
H H10A 0.0828 0.3345 0.3751 0.077 Uiso calc R 1 1
H H10B 0.0672 0.3342 0.4640 0.077 Uiso calc R 1 1
C C102 0.0568(6) 0.2299(7) 0.4144(9) 0.088(4) Uani d D 1 1
H H10C 0.0127 0.2376 0.4022 0.131 Uiso calc R 1 1
H H10D 0.0604 0.2015 0.4622 0.131 Uiso calc R 1 1
H H10E 0.0769 0.2013 0.3734 0.131 Uiso calc R 1 1
C C103 0.1706(5) 0.2631(6) 0.5096(6) 0.054(2) Uani d D 1 1
H H10F 0.2164 0.2570 0.5108 0.065 Uiso calc R 1 1
H H10G 0.1521 0.2116 0.5099 0.065 Uiso calc R 1 1
C C104 0.1504(7) 0.3042(9) 0.5803(7) 0.087(4) Uani d D 1 1
H H10H 0.1632 0.2751 0.6252 0.130 Uiso calc R 1 1
H H10I 0.1051 0.3098 0.5802 0.130 Uiso calc R 1 1
H H10J 0.1699 0.3545 0.5817 0.130 Uiso calc R 1 1
O O200 0.1504(3) 0.4389(4) 0.1424(4) 0.0443(15) Uani d . 1 1
C C201 0.1758(5) 0.4729(5) 0.0736(5) 0.053(2) Uani d D 1 1
H H20A 0.2218 0.4709 0.0751 0.063 Uiso calc R 1 1
H H20B 0.1630 0.5269 0.0705 0.063 Uiso calc R 1 1
C C202 0.1523(6) 0.4307(7) 0.0048(6) 0.069(3) Uani d D 1 1
H H20C 0.1692 0.4541 -0.0414 0.104 Uiso calc R 1 1
H H20D 0.1068 0.4329 0.0035 0.104 Uiso calc R 1 1
H H20E 0.1657 0.3775 0.0076 0.104 Uiso calc R 1 1
C C203 0.0891(5) 0.4639(8) 0.1573(6) 0.076(4) Uani d D 1 1
H H20F 0.0626 0.4556 0.1120 0.091 Uiso calc R 1 1
H H20G 0.0892 0.5189 0.1692 0.091 Uiso calc R 1 1
C C204 0.0638(6) 0.4194(10) 0.2243(7) 0.100(6) Uani d D 1 1
H H20H 0.0214 0.4365 0.2357 0.150 Uiso calc R 1 1
H H20I 0.0904 0.4277 0.2688 0.150 Uiso calc R 1 1
H H20J 0.0632 0.3652 0.2117 0.150 Uiso calc R 1 1
O O300 0.3595(3) 0.5095(4) 0.3595(4) 0.0498(16) Uani d . 1 1
C C301 0.4210(5) 0.4977(8) 0.3876(11) 0.095(5) Uani d D 1 1
H H30A 0.4468 0.5431 0.3775 0.114 Uiso calc R 1 1
H H30B 0.4198 0.4891 0.4432 0.114 Uiso calc R 1 1
C C302 0.4487(5) 0.4300(7) 0.3488(7) 0.073(4) Uani d D 1 1
H H30C 0.4914 0.4223 0.3670 0.110 Uiso calc R 1 1
H H30D 0.4492 0.4385 0.2937 0.110 Uiso calc R 1 1
H H30E 0.4237 0.3849 0.3603 0.110 Uiso calc R 1 1
C C303 0.3346(5) 0.5812(6) 0.3922(6) 0.059(3) Uani d D 1 1
H H30F 0.2886 0.5792 0.3897 0.071 Uiso calc R 1 1
H H30G 0.3463 0.5832 0.4467 0.071 Uiso calc R 1 1
C C304 0.3556(8) 0.6536(6) 0.3554(9) 0.099(5) Uani d D 1 1
H H30H 0.3366 0.6969 0.3816 0.149 Uiso calc R 1 1
H H30I 0.3429 0.6538 0.3018 0.149 Uiso calc R 1 1
H H30J 0.4011 0.6574 0.3586 0.149 Uiso calc R 1 1
O O400 0.3445(3) 0.2028(4) 0.2106(4) 0.0425(14) Uani d . 1 1
C C401 0.4073(5) 0.2117(6) 0.1855(6) 0.059(3) Uani d D 1 1
H H40A 0.4074 0.2248 0.1307 0.071 Uiso calc R 1 1
H H40B 0.4296 0.1629 0.1916 0.071 Uiso calc R 1 1
C C402 0.4417(5) 0.2725(7) 0.2287(8) 0.076(4) Uani d D 1 1
H H40C 0.4846 0.2756 0.2102 0.114 Uiso calc R 1 1
H H40D 0.4418 0.2599 0.2831 0.114 Uiso calc R 1 1
H H40E 0.4209 0.3215 0.2212 0.114 Uiso calc R 1 1
C C403 0.3155(5) 0.1381(5) 0.1775(7) 0.056(3) Uani d D 1 1
H H40F 0.3273 0.1350 0.1232 0.067 Uiso calc R 1 1
H H40G 0.2697 0.1443 0.1803 0.067 Uiso calc R 1 1
C C404 0.3335(6) 0.0659(5) 0.2164(7) 0.067(3) Uani d D 1 1
H H40H 0.3111 0.0233 0.1932 0.101 Uiso calc R 1 1
H H40I 0.3228 0.0692 0.2706 0.101 Uiso calc R 1 1
H H40J 0.3784 0.0579 0.2111 0.101 Uiso calc R 1 1

loop_
_atom_site_aniso_label
_atom_site_aniso_U_11
_atom_site_aniso_U_22
_atom_site_aniso_U_33
_atom_site_aniso_U_12
_atom_site_aniso_U_13
_atom_site_aniso_U_23
Li1 0.031(7) 0.051(8) 0.030(7) 0.002(6) 0.004(6) -0.017(6)
Li2 0.039(7) 0.026(6) 0.043(8) 0.001(6) -0.020(6) -0.006(6)
Li3 0.042(7) 0.030(7) 0.053(9) 0.016(6) -0.018(7) -0.004(6)
Li4 0.050(8) 0.031(7) 0.047(8) -0.020(6) -0.023(7) -0.007(6)
O1 0.028(3) 0.035(3) 0.036(3) -0.004(2) -0.001(2) 0.001(2)
B1 0.018(4) 0.061(7) 0.042(6) 0.003(4) 0.006(4) 0.008(5)
O11 0.048(4) 0.037(3) 0.063(4) -0.010(3) 0.005(3) -0.008(3)
C11 0.033(4) 0.025(4) 0.049(5) -0.004(3) 0.015(4) -0.005(3)
C12 0.033(4) 0.029(4) 0.048(5) 0.000(4) 0.006(4) -0.009(4)
C13 0.069(7) 0.027(5) 0.061(7) -0.017(4) 0.015(5) -0.004(4)
C14 0.049(5) 0.043(5) 0.057(6) -0.005(4) 0.006(5) 0.019(5)
C15 0.050(5) 0.046(5) 0.048(5) 0.003(4) 0.012(4) 0.010(4)
C16 0.046(5) 0.036(4) 0.037(5) -0.004(4) 0.002(4) 0.006(4)
C21 0.035(4) 0.041(4) 0.036(5) -0.010(4) 0.004(4) -0.011(4)
C22 0.025(4) 0.036(4) 0.047(5) -0.006(3) 0.003(4) 0.002(4)
C23 0.050(5) 0.043(5) 0.049(5) -0.011(4) 0.001(5) -0.007(4)
C24 0.036(5) 0.073(7) 0.071(7) -0.016(5) -0.005(5) -0.012(6)
C25 0.049(6) 0.058(6) 0.044(6) -0.007(4) -0.008(4) -0.018(5)
C26 0.037(5) 0.034(5) 0.065(6) -0.003(4) -0.006(4) -0.004(4)
O2 0.035(3) 0.038(3) 0.033(3) 0.005(2) -0.010(2) -0.002(2)
B2 0.024(4) 0.047(6) 0.046(5) -0.003(4) -0.003(4) -0.008(5)
O21 0.046(4) 0.043(3) 0.058(4) 0.002(3) -0.001(3) 0.001(3)
C31 0.038(5) 0.049(5) 0.038(5) -0.013(4) -0.013(4) 0.004(4)
C32 0.036(4) 0.033(5) 0.044(6) 0.008(4) -0.007(4) 0.006(4)
C33 0.060(7) 0.041(6) 0.098(10) 0.005(5) -0.025(7) 0.001(6)
C34 0.055(6) 0.046(5) 0.053(6) -0.009(5) 0.006(5) 0.002(4)
C35 0.062(7) 0.051(5) 0.052(6) -0.002(5) 0.011(5) 0.002(4)
C36 0.043(5) 0.037(5) 0.059(6) 0.001(4) 0.006(5) 0.002(4)
C41 0.044(5) 0.048(5) 0.040(5) -0.008(4) -0.003(4) -0.007(4)
C42 0.037(5) 0.041(5) 0.065(6) -0.005(4) -0.004(5) -0.010(4)
C43 0.039(5) 0.064(6) 0.068(7) 0.005(5) 0.012(5) -0.042(6)
C44 0.049(6) 0.052(6) 0.049(6) 0.001(4) 0.005(5) -0.019(5)
C45 0.052(6) 0.075(7) 0.050(6) -0.012(5) 0.012(5) -0.024(5)
C46 0.059(6) 0.052(5) 0.042(5) -0.003(5) 0.009(5) -0.007(4)
O3 0.032(3) 0.043(3) 0.031(3) -0.008(2) -0.003(2) -0.001(2)
B3 0.031(5) 0.055(6) 0.029(5) 0.016(5) -0.001(4) 0.006(4)
O31 0.033(3) 0.056(4) 0.048(4) -0.002(3) 0.010(3) 0.015(3)
C51 0.036(5) 0.046(5) 0.045(5) 0.004(4) -0.003(4) 0.001(4)
C52 0.025(4) 0.048(5) 0.037(5) 0.001(4) -0.002(3) 0.021(4)
C53 0.030(5) 0.080(8) 0.049(6) -0.005(5) 0.002(4) 0.007(5)
C54 0.043(6) 0.098(10) 0.098(10) 0.000(6) -0.007(7) 0.053(8)
C55 0.049(6) 0.074(7) 0.058(6) -0.027(5) 0.003(5) 0.012(5)
C56 0.049(6) 0.038(5) 0.071(7) -0.016(4) 0.001(5) 0.008(5)
C61 0.041(5) 0.040(5) 0.032(4) 0.007(4) -0.002(4) 0.000(4)
C62 0.038(5) 0.042(5) 0.045(5) 0.013(4) -0.003(4) 0.008(4)
C63 0.050(6) 0.064(6) 0.040(5) 0.008(5) 0.002(5) -0.017(5)
C64 0.056(6) 0.046(6) 0.068(7) 0.015(5) -0.004(5) -0.018(5)
C65 0.056(6) 0.053(5) 0.040(5) -0.001(4) 0.008(5) -0.009(4)
C66 0.047(5) 0.039(4) 0.041(5) -0.005(4) -0.001(4) 0.003(4)
O4 0.034(3) 0.042(3) 0.035(3) -0.004(3) -0.004(2) 0.004(3)
B4 0.032(4) 0.052(6) 0.023(4) -0.004(4) -0.008(4) 0.010(4)
O41 0.055(4) 0.087(5) 0.053(4) -0.024(4) -0.020(4) 0.030(4)
C71 0.015(4) 0.064(6) 0.050(5) -0.004(4) -0.003(4) 0.028(5)
C72 0.033(5) 0.066(7) 0.065(7) -0.007(4) 0.002(5) 0.028(6)
C73 0.027(5) 0.124(12) 0.112(12) -0.004(6) -0.007(6) 0.091(11)
C74 0.051(6) 0.058(7) 0.089(9) 0.015(5) 0.009(6) 0.030(7)
C75 0.046(6) 0.070(7) 0.072(8) 0.011(5) 0.014(6) 0.035(6)
C76 0.038(5) 0.055(6) 0.068(7) 0.016(5) 0.006(5) 0.011(5)
C81 0.032(5) 0.075(7) 0.046(6) -0.015(5) -0.003(4) 0.013(5)
C82 0.056(6) 0.058(6) 0.035(5) -0.031(5) -0.017(5) 0.011(5)
C83 0.086(9) 0.112(11) 0.050(7) -0.047(9) -0.024(6) 0.006(7)
C84 0.073(8) 0.111(11) 0.047(6) -0.041(8) -0.006(6) -0.014(7)
C85 0.072(7) 0.063(7) 0.053(6) -0.026(5) 0.003(5) -0.023(5)
C86 0.048(6) 0.076(7) 0.044(6) -0.012(5) -0.001(5) -0.010(5)
O100 0.030(3) 0.051(4) 0.045(3) -0.004(3) 0.000(3) 0.009(3)
C101 0.047(6) 0.084(8) 0.062(7) -0.003(6) 0.004(5) 0.006(6)
C102 0.066(8) 0.114(11) 0.084(9) -0.008(8) 0.018(7) -0.022(8)
C103 0.047(5) 0.066(6) 0.049(6) 0.003(5) 0.015(5) 0.007(5)
C104 0.083(9) 0.123(12) 0.055(7) 0.000(9) 0.004(7) -0.009(8)
O200 0.035(3) 0.053(4) 0.045(4) -0.002(3) -0.006(3) 0.009(3)
C201 0.053(6) 0.050(6) 0.055(6) 0.008(4) -0.006(5) 0.015(5)
C202 0.074(8) 0.091(9) 0.043(6) -0.007(7) -0.014(6) 0.015(6)
C203 0.056(7) 0.117(11) 0.054(7) 0.013(7) -0.013(6) -0.002(7)
C204 0.040(6) 0.197(18) 0.063(8) -0.032(8) 0.013(6) -0.038(10)
O300 0.043(3) 0.057(4) 0.050(4) -0.013(3) -0.002(3) -0.005(3)
C301 0.035(6) 0.097(10) 0.153(16) -0.009(6) -0.010(7) -0.035(10)
C302 0.067(7) 0.096(9) 0.056(7) -0.009(7) -0.023(6) -0.004(6)
C303 0.062(7) 0.063(7) 0.052(6) -0.009(5) -0.001(5) -0.014(5)
C304 0.145(14) 0.059(8) 0.094(10) 0.008(9) 0.051(10) -0.002(7)
O400 0.038(3) 0.046(3) 0.043(3) 0.006(3) 0.002(3) -0.002(3)
C401 0.057(6) 0.074(7) 0.047(6) 0.011(5) 0.014(5) -0.011(5)
C402 0.052(7) 0.080(8) 0.095(10) -0.024(6) 0.026(7) -0.012(7)
C403 0.058(6) 0.046(5) 0.063(6) 0.002(5) 0.005(5) -0.007(5)
C404 0.085(8) 0.042(6) 0.074(8) 0.016(6) -0.015(7) -0.018(5)

loop_
_atom_type_symbol
_atom_type_description
_atom_type_scat_dispersion_real
_atom_type_scat_dispersion_imag
_atom_type_scat_source
C C 0.0033 0.0016 'International Tables Vol C Tables 4.2.6.8 and 6.1.1.4'
H H 0.0000 0.0000 'International Tables Vol C Tables 4.2.6.8 and 6.1.1.4'
B B 0.0013 0.0007 'International Tables Vol C Tables 4.2.6.8 and 6.1.1.4'
Li Li -0.0003 0.0001 'International Tables Vol C Tables 4.2.6.8 and 6.1.1.4'
O O 0.0106 0.0060 'International Tables Vol C Tables 4.2.6.8 and 6.1.1.4'

loop_
_geom_angle_atom_site_label_1
_geom_angle_atom_site_label_2
_geom_angle_atom_site_label_3
_geom_angle
O2 Li1 O1 99.0(7)
O2 Li1 O100 124.7(7)
O1 Li1 O100 114.2(7)
O2 Li1 O4 96.9(7)
O1 Li1 O4 95.1(6)
O100 Li1 O4 121.1(8)
O2 Li1 Li2 50.5(5)
O1 Li1 Li2 48.8(5)
O100 Li1 Li2 142.5(8)
O4 Li1 Li2 95.5(7)
O2 Li1 Li4 96.9(7)
O1 Li1 Li4 48.4(4)
O100 Li1 Li4 138.3(8)
O4 Li1 Li4 47.1(4)
Li2 Li1 Li4 61.6(6)
O2 Li1 Li3 48.5(4)
O1 Li1 Li3 94.7(7)
O100 Li1 Li3 150.9(7)
O4 Li1 Li3 48.9(4)
Li2 Li1 Li3 60.9(6)
Li4 Li1 Li3 60.3(5)
O1 Li2 O3 97.3(6)
O1 Li2 O2 97.6(7)
O3 Li2 O2 94.9(6)
O1 Li2 O200 122.8(7)
O3 Li2 O200 121.8(8)
O2 Li2 O200 116.5(7)
O1 Li2 Li1 49.8(5)
O3 Li2 Li1 95.6(6)
O2 Li2 Li1 48.0(5)
O200 Li2 Li1 142.2(8)
O1 Li2 Li4 48.0(5)
O3 Li2 Li4 49.8(4)
O2 Li2 Li4 94.2(6)
O200 Li2 Li4 149.2(7)
Li1 Li2 Li4 60.6(6)
O1 Li2 Li3 96.5(6)
O3 Li2 Li3 46.3(4)
O2 Li2 Li3 48.9(5)
O200 Li2 Li3 140.7(7)
Li1 Li2 Li3 62.0(6)
Li4 Li2 Li3 60.4(5)
O3 Li3 O300 129.4(9)
O3 Li3 O2 95.8(6)
O300 Li3 O2 118.8(7)
O3 Li3 O4 95.7(6)
O300 Li3 O4 116.1(7)
O2 Li3 O4 93.3(7)
O3 Li3 Li2 48.1(5)
O300 Li3 Li2 151.0(7)
O2 Li3 Li2 48.1(5)
O4 Li3 Li2 92.0(6)
O3 Li3 Li4 49.6(5)
O300 Li3 Li4 146.3(7)
O2 Li3 Li4 93.1(7)
O4 Li3 Li4 46.3(4)
Li2 Li3 Li4 59.8(5)
O3 Li3 Li1 92.8(6)
O300 Li3 Li1 137.8(8)
O2 Li3 Li1 45.5(5)
O4 Li3 Li1 48.4(5)
Li2 Li3 Li1 57.1(5)
Li4 Li3 Li1 58.8(6)
O4 Li4 O1 97.6(8)
O4 Li4 O3 95.1(6)
O1 Li4 O3 94.1(7)
O4 Li4 O400 126.3(8)
O1 Li4 O400 122.0(6)
O3 Li4 O400 114.4(8)
O4 Li4 Li1 49.8(5)
O1 Li4 Li1 48.2(5)
O3 Li4 Li1 91.8(7)
O400 Li4 Li1 153.6(8)
O4 Li4 Li2 94.4(7)
O1 Li4 Li2 46.8(5)
O3 Li4 Li2 47.7(5)
O400 Li4 Li2 138.8(7)
Li1 Li4 Li2 57.8(6)
O4 Li4 Li3 49.5(5)
O1 Li4 Li3 95.1(7)
O3 Li4 Li3 45.8(5)
O400 Li4 Li3 141.2(8)
Li1 Li4 Li3 60.9(6)
Li2 Li4 Li3 59.8(5)
B1 O1 Li2 145.9(7)
B1 O1 Li1 123.7(7)
Li2 O1 Li1 81.4(6)
B1 O1 Li4 117.6(7)
Li2 O1 Li4 85.2(6)
Li1 O1 Li4 83.4(6)
O1 B1 C21 125.5(9)
O1 B1 C11 122.4(9)
C21 B1 C11 112.1(9)
C22 O11 C12 122.4(7)
C12 C11 C16 112.8(8)
C12 C11 B1 122.2(8)
C16 C11 B1 125.0(8)
C13 C12 O11 115.7(8)
C13 C12 C11 125.0(9)
O11 C12 C11 119.4(8)
C14 C13 C12 118.8(9)
C14 C13 H13 120.6
C12 C13 H13 120.6
C13 C14 C15 120.9(9)
C13 C14 H14 119.5
C15 C14 H14 119.5
C14 C15 C16 119.5(10)
C14 C15 H15 120.2
C16 C15 H15 120.2
C15 C16 C11 122.9(9)
C15 C16 H16 118.5
C11 C16 H16 118.5
C22 C21 C26 112.5(8)
C22 C21 B1 121.2(9)
C26 C21 B1 126.2(8)
O11 C22 C23 113.2(7)
O11 C22 C21 122.0(8)
C23 C22 C21 124.8(9)
C24 C23 C22 117.6(9)
C24 C23 H23 121.2
C22 C23 H23 121.2
C23 C24 C25 123.6(10)
C23 C24 H24 118.2
C25 C24 H24 118.2
C26 C25 C24 114.8(10)
C26 C25 H25 122.6
C24 C25 H25 122.6
C25 C26 C21 126.6(9)
C25 C26 H26 116.7
C21 C26 H26 116.7
B2 O2 Li1 145.6(7)
B2 O2 Li2 117.6(7)
Li1 O2 Li2 81.5(6)
B2 O2 Li3 122.7(7)
Li1 O2 Li3 86.0(6)
Li2 O2 Li3 83.0(6)
O2 B2 C31 125.8(9)
O2 B2 C41 124.0(9)
C31 B2 C41 110.2(8)
C32 O21 C42 118.8(7)
C32 C31 C36 118.8(9)
C32 C31 B2 120.2(9)
C36 C31 B2 121.0(9)
C31 C32 O21 127.3(9)
C31 C32 C33 122.2(9)
O21 C32 C33 110.6(8)
C34 C33 C32 117.2(10)
C34 C33 H33 121.4
C32 C33 H33 121.4
C35 C34 C33 120.1(10)
C35 C34 H34 120.0
C33 C34 H34 120.0
C36 C35 C34 119.5(10)
C36 C35 H35 120.2
C34 C35 H35 120.2
C35 C36 C31 122.1(9)
C35 C36 H36 118.9
C31 C36 H36 118.9
C46 C41 C42 117.7(9)
C46 C41 B2 124.8(9)
C42 C41 B2 117.4(9)
O21 C42 C41 125.1(9)
O21 C42 C43 115.7(9)
C41 C42 C43 119.1(10)
C44 C43 C42 122.0(10)
C44 C43 H43 119.0
C42 C43 H43 119.0
C43 C44 C45 120.1(10)
C43 C44 H44 120.0
C45 C44 H44 120.0
C44 C45 C46 118.4(11)
C44 C45 H45 120.8
C46 C45 H45 120.8
C41 C46 C45 122.6(10)
C41 C46 H46 118.7
C45 C46 H46 118.7
B3 O3 Li3 141.3(8)
B3 O3 Li2 123.0(7)
Li3 O3 Li2 85.6(6)
B3 O3 Li4 121.5(7)
Li3 O3 Li4 84.5(6)
Li2 O3 Li4 82.5(6)
O3 B3 C61 122.9(9)
O3 B3 C51 127.5(9)
C61 B3 C51 109.6(8)
C52 O31 C62 121.3(7)
C52 C51 C56 116.0(9)
C52 C51 B3 122.0(8)
C56 C51 B3 122.0(8)
C51 C52 C53 124.1(10)
C51 C52 O31 122.9(8)
C53 C52 O31 112.9(8)
C54 C53 C52 120.1(11)
C54 C53 H53 119.9
C52 C53 H53 119.9
C53 C54 C55 122.9(11)
C53 C54 H54 118.5
C55 C54 H54 118.5
C56 C55 C54 115.0(11)
C56 C55 H55 122.5
C54 C55 H55 122.5
C51 C56 C55 121.7(10)
C51 C56 H56 119.2
C55 C56 H56 119.2
C62 C61 C66 115.1(8)
C62 C61 B3 121.5(8)
C66 C61 B3 123.4(8)
C63 C62 C61 122.9(9)
C63 C62 O31 115.1(9)
C61 C62 O31 121.9(9)
C62 C63 C64 120.2(10)
C62 C63 H63 119.9
C64 C63 H63 119.9
C63 C64 C65 118.7(10)
C63 C64 H64 120.6
C65 C64 H64 120.6
C66 C65 C64 121.2(10)
C66 C65 H65 119.4
C64 C65 H65 119.4
C65 C66 C61 121.7(9)
C65 C66 H66 119.1
C61 C66 H66 119.1
B4 O4 Li4 144.8(8)
B4 O4 Li1 121.4(7)
Li4 O4 Li1 83.0(6)
B4 O4 Li3 121.1(7)
Li4 O4 Li3 84.2(6)
Li1 O4 Li3 82.7(7)
O4 B4 C71 124.5(8)
O4 B4 C81 121.9(9)
C71 B4 C81 113.5(8)
C72 O41 C82 121.2(8)
C72 C71 C76 117.3(9)
C72 C71 B4 117.4(9)
C76 C71 B4 125.2(8)
O41 C72 C71 125.9(9)
O41 C72 C73 114.3(11)
C71 C72 C73 119.8(12)
C74 C73 C72 117.5(12)
C74 C73 H73 121.3
C72 C73 H73 121.3
C75 C74 C73 122.6(11)
C75 C74 H74 118.7
C73 C74 H74 118.7
C74 C75 C76 121.3(13)
C74 C75 H75 119.3
C76 C75 H75 119.3
C75 C76 C71 121.4(11)
C75 C76 H76 119.3
C71 C76 H76 119.3
C86 C81 C82 113.9(10)
C86 C81 B4 126.5(9)
C82 C81 B4 119.6(10)
C83 C82 O41 115.3(11)
C83 C82 C81 123.7(13)
O41 C82 C81 120.9(10)
C82 C83 C84 118.7(12)
C82 C83 H83 120.7
C84 C83 H83 120.7
C85 C84 C83 122.7(12)
C85 C84 H84 118.6
C83 C84 H84 118.6
C84 C85 C86 114.8(12)
C84 C85 H85 122.6
C86 C85 H85 122.6
C81 C86 C85 126.1(11)
C81 C86 H86 117.0
C85 C86 H86 117.0
C103 O100 C101 117.1(7)
C103 O100 Li1 128.4(7)
C101 O100 Li1 114.3(7)
O100 C101 C102 113.6(10)
O100 C101 H10A 108.8
C102 C101 H10A 108.8
O100 C101 H10B 108.8
C102 C101 H10B 108.8
H10A C101 H10B 107.7
C101 C102 H10C 109.5
C101 C102 H10D 109.5
H10C C102 H10D 109.5
C101 C102 H10E 109.5
H10C C102 H10E 109.5
H10D C102 H10E 109.5
O100 C103 C104 114.4(10)
O100 C103 H10F 108.7
C104 C103 H10F 108.7
O100 C103 H10G 108.7
C104 C103 H10G 108.7
H10F C103 H10G 107.6
C103 C104 H10H 109.5
C103 C104 H10I 109.5
H10H C104 H10I 109.5
C103 C104 H10J 109.5
H10H C104 H10J 109.5
H10I C104 H10J 109.5
C203 O200 C201 112.0(7)
C203 O200 Li2 124.1(8)
C201 O200 Li2 120.6(7)
O200 C201 C202 109.8(8)
O200 C201 H20A 109.7
C202 C201 H20A 109.7
O200 C201 H20B 109.7
C202 C201 H20B 109.7
H20A C201 H20B 108.2
C201 C202 H20C 109.5
C201 C202 H20D 109.5
H20C C202 H20D 109.5
C201 C202 H20E 109.5
H20C C202 H20E 109.5
H20D C202 H20E 109.5
O200 C203 C204 108.5(9)
O200 C203 H20F 110.0
C204 C203 H20F 110.0
O200 C203 H20G 110.0
C204 C203 H20G 110.0
H20F C203 H20G 108.4
C203 C204 H20H 109.5
C203 C204 H20I 109.5
H20H C204 H20I 109.5
C203 C204 H20J 109.5
H20H C204 H20J 109.5
H20I C204 H20J 109.5
C301 O300 C303 108.9(8)
C301 O300 Li3 126.8(8)
C303 O300 Li3 121.4(7)
C302 C301 O300 109.1(10)
C302 C301 H30A 109.9
O300 C301 H30A 109.9
C302 C301 H30B 109.9
O300 C301 H30B 109.9
H30A C301 H30B 108.3
C301 C302 H30C 109.5
C301 C302 H30D 109.5
H30C C302 H30D 109.5
C301 C302 H30E 109.5
H30C C302 H30E 109.5
H30D C302 H30E 109.5
C304 C303 O300 116.5(9)
C304 C303 H30F 108.2
O300 C303 H30F 108.2
C304 C303 H30G 108.2
O300 C303 H30G 108.2
H30F C303 H30G 107.3
C303 C304 H30H 109.5
C303 C304 H30I 109.5
H30H C304 H30I 109.5
C303 C304 H30J 109.5
H30H C304 H30J 109.5
H30I C304 H30J 109.5
C403 O400 C401 112.1(7)
C403 O400 Li4 121.4(7)
C401 O400 Li4 124.1(7)
O400 C401 C402 112.7(8)
O400 C401 H40A 109.1
C402 C401 H40A 109.1
O400 C401 H40B 109.1
C402 C401 H40B 109.1
H40A C401 H40B 107.8
C401 C402 H40C 109.5
C401 C402 H40D 109.5
H40C C402 H40D 109.5
C401 C402 H40E 109.5
H40C C402 H40E 109.5
H40D C402 H40E 109.5
O400 C403 C404 112.4(9)
O400 C403 H40F 109.1
C404 C403 H40F 109.1
O400 C403 H40G 109.1
C404 C403 H40G 109.1
H40F C403 H40G 107.9
C403 C404 H40H 109.5
C403 C404 H40I 109.5
H40H C404 H40I 109.5
C403 C404 H40J 109.5
H40H C404 H40J 109.5
H40I C404 H40J 109.5

loop_
_geom_bond_atom_site_label_1
_geom_bond_atom_site_label_2
_geom_bond_distance
Li1 O2 1.932(17)
Li1 O1 1.986(14)
Li1 O100 1.980(16)
Li1 O4 2.037(14)
Li1 Li2 2.57(2)
Li1 Li4 2.65(2)
Li1 Li3 2.70(2)
Li2 O1 1.955(14)
Li2 O3 1.995(15)
Li2 O2 2.005(15)
Li2 O200 2.050(14)
Li2 Li4 2.67(2)
Li2 Li3 2.673(18)
Li3 O3 1.938(16)
Li3 O300 2.001(16)
Li3 O2 2.031(15)
Li3 O4 2.055(16)
Li3 Li4 2.689(19)
Li4 O4 1.953(15)
Li4 O1 1.991(16)
Li4 O3 2.058(16)
Li4 O400 2.079(17)
O1 B1 1.367(13)
B1 C21 1.518(14)
B1 C11 1.532(14)
O11 C22 1.376(11)
O11 C12 1.392(11)
C11 C12 1.435(11)
C11 C16 1.450(13)
C12 C13 1.379(14)
C13 C14 1.389(16)
C13 H13 0.9500
C14 C15 1.394(14)
C14 H14 0.9500
C15 C16 1.394(13)
C15 H15 0.9500
C16 H16 0.9500
C21 C22 1.416(11)
C21 C26 1.430(14)
C22 C23 1.375(13)
C23 C24 1.360(16)
C23 H23 0.9500
C24 C25 1.431(14)
C24 H24 0.9500
C25 C26 1.358(14)
C25 H25 0.9500
C26 H26 0.9500
O2 B2 1.322(12)
B2 C31 1.602(15)
B2 C41 1.608(14)
O21 C32 1.370(11)
O21 C42 1.367(13)
C31 C32 1.293(13)
C31 C36 1.388(14)
C32 C33 1.472(15)
C33 C34 1.375(17)
C33 H33 0.9500
C34 C35 1.379(15)
C34 H34 0.9500
C35 C36 1.373(14)
C35 H35 0.9500
C36 H36 0.9500
C41 C46 1.368(14)
C41 C42 1.401(13)
C42 C43 1.409(14)
C43 C44 1.328(16)
C43 H43 0.9500
C44 C45 1.394(15)
C44 H44 0.9500
C45 C46 1.395(15)
C45 H45 0.9500
C46 H46 0.9500
O3 B3 1.322(11)
B3 C61 1.569(14)
B3 C51 1.589(15)
O31 C52 1.381(12)
O31 C62 1.400(12)
C51 C52 1.367(13)
C51 C56 1.409(14)
C52 C53 1.360(13)
C53 C54 1.29(2)
C53 H53 0.9500
C54 C55 1.44(2)
C54 H54 0.9500
C55 C56 1.422(13)
C55 H55 0.9500
C56 H56 0.9500
C61 C62 1.402(14)
C61 C66 1.447(13)
C62 C63 1.392(14)
C63 C64 1.392(15)
C63 H63 0.9500
C64 C65 1.397(16)
C64 H64 0.9500
C65 C66 1.369(14)
C65 H65 0.9500
C66 H66 0.9500
O4 B4 1.339(10)
B4 C71 1.572(13)
B4 C81 1.566(16)
O41 C72 1.378(14)
O41 C82 1.383(14)
C71 C72 1.397(15)
C71 C76 1.413(15)
C72 C73 1.473(15)
C73 C74 1.40(2)
C73 H73 0.9500
C74 C75 1.296(19)
C74 H74 0.9500
C75 C76 1.400(14)
C75 H75 0.9500
C76 H76 0.9500
C81 C86 1.370(16)
C81 C82 1.455(14)
C82 C83 1.304(19)
C83 C84 1.42(2)
C83 H83 0.9500
C84 C85 1.381(18)
C84 H84 0.9500
C85 C86 1.405(15)
C85 H85 0.9500
C86 H86 0.9500
O100 C103 1.431(13)
O100 C101 1.444(12)
C101 C102 1.496(9)
C101 H10A 0.9900
C101 H10B 0.9900
C102 H10C 0.9800
C102 H10D 0.9800
C102 H10E 0.9800
C103 C104 1.503(8)
C103 H10F 0.9900
C103 H10G 0.9900
C104 H10H 0.9800
C104 H10I 0.9800
C104 H10J 0.9800
O200 C203 1.412(13)
O200 C201 1.456(12)
C201 C202 1.506(8)
C201 H20A 0.9900
C201 H20B 0.9900
C202 H20C 0.9800
C202 H20D 0.9800
C202 H20E 0.9800
C203 C204 1.515(9)
C203 H20F 0.9900
C203 H20G 0.9900
C204 H20H 0.9800
C204 H20I 0.9800
C204 H20J 0.9800
O300 C301 1.425(14)
O300 C303 1.487(13)
C301 C302 1.496(8)
C301 H30A 0.9900
C301 H30B 0.9900
C302 H30C 0.9800
C302 H30D 0.9800
C302 H30E 0.9800
C303 C304 1.499(8)
C303 H30F 0.9900
C303 H30G 0.9900
C304 H30H 0.9800
C304 H30I 0.9800
C304 H30J 0.9800
O400 C403 1.422(12)
O400 C401 1.429(12)
C401 C402 1.505(8)
C401 H40A 0.9900
C401 H40B 0.9900
C402 H40C 0.9800
C402 H40D 0.9800
C402 H40E 0.9800
C403 C404 1.495(8)
C403 H40F 0.9900
C403 H40G 0.9900
C404 H40H 0.9800
C404 H40I 0.9800
C404 H40J 0.9800

loop_
_geom_torsion_atom_site_label_1
_geom_torsion_atom_site_label_2
_geom_torsion_atom_site_label_3
_geom_torsion_atom_site_label_4
_geom_torsion
O2 Li1 Li2 O1 -173.6(7)
O100 Li1 Li2 O1 -75.7(12)
O4 Li1 Li2 O1 92.0(6)
Li4 Li1 Li2 O1 58.0(5)
Li3 Li1 Li2 O1 127.9(6)
O2 Li1 Li2 O3 91.5(6)
O1 Li1 Li2 O3 -94.9(6)
O100 Li1 Li2 O3 -170.5(11)
O4 Li1 Li2 O3 -2.9(6)
Li4 Li1 Li2 O3 -36.9(5)
Li3 Li1 Li2 O3 33.1(5)
O1 Li1 Li2 O2 173.6(7)
O100 Li1 Li2 O2 97.9(12)
O4 Li1 Li2 O2 -94.4(6)
Li4 Li1 Li2 O2 -128.4(6)
Li3 Li1 Li2 O2 -58.5(5)
O2 Li1 Li2 O200 -79.7(11)
O1 Li1 Li2 O200 93.9(11)
O100 Li1 Li2 O200 18.2(19)
O4 Li1 Li2 O200 -174.1(9)
Li4 Li1 Li2 O200 151.9(11)
Li3 Li1 Li2 O200 -138.2(12)
O2 Li1 Li2 Li4 128.4(6)
O1 Li1 Li2 Li4 -58.0(5)
O100 Li1 Li2 Li4 -133.7(12)
O4 Li1 Li2 Li4 34.0(5)
Li3 Li1 Li2 Li4 69.9(5)
O2 Li1 Li2 Li3 58.5(5)
O1 Li1 Li2 Li3 -127.9(6)
O100 Li1 Li2 Li3 156.4(12)
O4 Li1 Li2 Li3 -35.9(5)
Li4 Li1 Li2 Li3 -69.9(5)
O1 Li2 Li3 O3 94.0(7)
O2 Li2 Li3 O3 -171.5(8)
O200 Li2 Li3 O3 -88.9(13)
Li1 Li2 Li3 O3 131.3(7)
Li4 Li2 Li3 O3 61.0(6)
O1 Li2 Li3 O300 -168.0(16)
O3 Li2 Li3 O300 98.0(19)
O2 Li2 Li3 O300 -73.5(17)
O200 Li2 Li3 O300 9(3)
Li1 Li2 Li3 O300 -130.7(18)
Li4 Li2 Li3 O300 159.0(19)
O1 Li2 Li3 O2 -94.5(7)
O3 Li2 Li3 O2 171.5(8)
O200 Li2 Li3 O2 82.6(13)
Li1 Li2 Li3 O2 -57.2(5)
Li4 Li2 Li3 O2 -127.4(8)
O1 Li2 Li3 O4 -1.9(7)
O3 Li2 Li3 O4 -95.9(6)
O2 Li2 Li3 O4 92.6(7)
O200 Li2 Li3 O4 175.2(11)
Li1 Li2 Li3 O4 35.4(6)
Li4 Li2 Li3 O4 -34.8(5)
O1 Li2 Li3 Li4 32.9(6)
O3 Li2 Li3 Li4 -61.0(6)
O2 Li2 Li3 Li4 127.4(8)
O200 Li2 Li3 Li4 -150.0(13)
Li1 Li2 Li3 Li4 70.2(6)
O1 Li2 Li3 Li1 -37.3(5)
O3 Li2 Li3 Li1 -131.3(7)
O2 Li2 Li3 Li1 57.2(5)
O200 Li2 Li3 Li1 139.8(14)
Li4 Li2 Li3 Li1 -70.2(6)
O2 Li1 Li3 O3 -95.4(7)
O1 Li1 Li3 O3 2.5(7)
O100 Li1 Li3 O3 176.0(15)
O4 Li1 Li3 O3 95.1(6)
Li2 Li1 Li3 O3 -34.0(5)
Li4 Li1 Li3 O3 38.0(5)
O2 Li1 Li3 O300 85.5(10)
O1 Li1 Li3 O300 -176.6(9)
O100 Li1 Li3 O300 -3(2)
O4 Li1 Li3 O300 -84.0(10)
Li2 Li1 Li3 O300 146.8(10)
Li4 Li1 Li3 O300 -141.1(11)
O1 Li1 Li3 O2 97.9(7)
O100 Li1 Li3 O2 -88.6(16)
O4 Li1 Li3 O2 -169.5(8)
Li2 Li1 Li3 O2 61.3(5)
Li4 Li1 Li3 O2 133.4(7)
O2 Li1 Li3 O4 169.5(8)
O1 Li1 Li3 O4 -92.7(6)
O100 Li1 Li3 O4 80.9(16)
Li2 Li1 Li3 O4 -129.2(7)
Li4 Li1 Li3 O4 -57.2(5)
O2 Li1 Li3 Li2 -61.3(5)
O1 Li1 Li3 Li2 36.5(5)
O100 Li1 Li3 Li2 -149.9(17)
O4 Li1 Li3 Li2 129.2(7)
Li4 Li1 Li3 Li2 72.0(6)
O2 Li1 Li3 Li4 -133.4(7)
O1 Li1 Li3 Li4 -35.5(6)
O100 Li1 Li3 Li4 138.1(17)
O4 Li1 Li3 Li4 57.2(5)
Li2 Li1 Li3 Li4 -72.0(6)
O2 Li1 Li4 O4 93.1(7)
O1 Li1 Li4 O4 -170.9(9)
O100 Li1 Li4 O4 -90.9(11)
Li2 Li1 Li4 O4 130.6(7)
Li3 Li1 Li4 O4 59.8(5)
O2 Li1 Li4 O1 -96.0(7)
O100 Li1 Li4 O1 80.0(11)
O4 Li1 Li4 O1 170.9(9)
Li2 Li1 Li4 O1 -58.5(5)
Li3 Li1 Li4 O1 -129.3(8)
O2 Li1 Li4 O3 -2.1(6)
O1 Li1 Li4 O3 93.9(7)
O100 Li1 Li4 O3 173.9(10)
O4 Li1 Li4 O3 -95.2(6)
Li2 Li1 Li4 O3 35.4(5)
Li3 Li1 Li4 O3 -35.4(5)
O2 Li1 Li4 O400 -174.5(15)
O1 Li1 Li4 O400 -78.4(16)
O100 Li1 Li4 O400 2(2)
O4 Li1 Li4 O400 92.5(17)
Li2 Li1 Li4 O400 -137.0(16)
Li3 Li1 Li4 O400 152.3(17)
O2 Li1 Li4 Li2 -37.5(5)
O1 Li1 Li4 Li2 58.5(5)
O100 Li1 Li4 Li2 138.5(12)
O4 Li1 Li4 Li2 -130.6(7)
Li3 Li1 Li4 Li2 -70.8(6)
O2 Li1 Li4 Li3 33.3(5)
O1 Li1 Li4 Li3 129.3(8)
O100 Li1 Li4 Li3 -150.7(11)
O4 Li1 Li4 Li3 -59.8(5)
Li2 Li1 Li4 Li3 70.8(6)
O1 Li2 Li4 O4 -96.3(8)
O3 Li2 Li4 O4 92.9(6)
O2 Li2 Li4 O4 0.1(7)
O200 Li2 Li4 O4 178.8(13)
Li1 Li2 Li4 O4 -35.6(6)
Li3 Li2 Li4 O4 37.0(6)
O3 Li2 Li4 O1 -170.7(8)
O2 Li2 Li4 O1 96.5(7)
O200 Li2 Li4 O1 -84.9(15)
Li1 Li2 Li4 O1 60.7(5)
Li3 Li2 Li4 O1 133.4(8)
O1 Li2 Li4 O3 170.7(8)
O2 Li2 Li4 O3 -92.8(6)
O200 Li2 Li4 O3 85.9(14)
Li1 Li2 Li4 O3 -128.5(7)
Li3 Li2 Li4 O3 -55.9(5)
O1 Li2 Li4 O400 91.8(10)
O3 Li2 Li4 O400 -78.9(11)
O2 Li2 Li4 O400 -171.7(10)
O200 Li2 Li4 O400 7(2)
Li1 Li2 Li4 O400 152.5(11)
Li3 Li2 Li4 O400 -134.8(12)
O1 Li2 Li4 Li1 -60.7(5)
O3 Li2 Li4 Li1 128.5(7)
O2 Li2 Li4 Li1 35.7(5)
O200 Li2 Li4 Li1 -145.6(16)
Li3 Li2 Li4 Li1 72.6(7)
O1 Li2 Li4 Li3 -133.4(8)
O3 Li2 Li4 Li3 55.9(5)
O2 Li2 Li4 Li3 -36.9(6)
O200 Li2 Li4 Li3 141.8(15)
Li1 Li2 Li4 Li3 -72.6(7)
O3 Li3 Li4 O4 173.4(9)
O300 Li3 Li4 O4 70.3(14)
O2 Li3 Li4 O4 -91.6(7)
Li2 Li3 Li4 O4 -127.9(8)
Li1 Li3 Li4 O4 -60.3(6)
O3 Li3 Li4 O1 -90.8(6)
O300 Li3 Li4 O1 166.0(14)
O2 Li3 Li4 O1 4.1(7)
O4 Li3 Li4 O1 95.7(7)
Li2 Li3 Li4 O1 -32.1(6)
Li1 Li3 Li4 O1 35.4(6)
O300 Li3 Li4 O3 -103.1(16)
O2 Li3 Li4 O3 95.0(6)
O4 Li3 Li4 O3 -173.4(9)
Li2 Li3 Li4 O3 58.7(6)
Li1 Li3 Li4 O3 126.2(7)
O3 Li3 Li4 O400 73.1(12)
O300 Li3 Li4 O400 -30(2)
O2 Li3 Li4 O400 168.1(11)
O4 Li3 Li4 O400 -100.4(13)
Li2 Li3 Li4 O400 131.8(13)
Li1 Li3 Li4 O400 -160.7(13)
O3 Li3 Li4 Li1 -126.2(7)
O300 Li3 Li4 Li1 130.6(16)
O2 Li3 Li4 Li1 -31.3(5)
O4 Li3 Li4 Li1 60.3(6)
Li2 Li3 Li4 Li1 -67.5(6)
O3 Li3 Li4 Li2 -58.7(6)
O300 Li3 Li4 Li2 -161.8(16)
O2 Li3 Li4 Li2 36.3(5)
O4 Li3 Li4 Li2 127.9(8)
Li1 Li3 Li4 Li2 67.5(6)
O3 Li2 O1 B1 -127.8(11)
O2 Li2 O1 B1 136.2(11)
O200 Li2 O1 B1 7.7(18)
Li1 Li2 O1 B1 141.0(13)
Li4 Li2 O1 B1 -135.0(13)
Li3 Li2 O1 B1 -174.5(11)
O3 Li2 O1 Li1 91.1(6)
O2 Li2 O1 Li1 -4.8(5)
O200 Li2 O1 Li1 -133.3(10)
Li4 Li2 O1 Li1 84.0(6)
Li3 Li2 O1 Li1 44.5(6)
O3 Li2 O1 Li4 7.1(6)
O2 Li2 O1 Li4 -88.8(7)
O200 Li2 O1 Li4 142.7(9)
Li1 Li2 O1 Li4 -84.0(6)
Li3 Li2 O1 Li4 -39.5(7)
O2 Li1 O1 B1 -150.0(7)
O100 Li1 O1 B1 -15.3(11)
O4 Li1 O1 B1 112.2(8)
Li2 Li1 O1 B1 -155.0(8)
Li4 Li1 O1 B1 118.9(8)
Li3 Li1 O1 B1 161.3(7)
O2 Li1 O1 Li2 5.0(6)
O100 Li1 O1 Li2 139.7(9)
O4 Li1 O1 Li2 -92.8(7)
Li4 Li1 O1 Li2 -86.2(6)
Li3 Li1 O1 Li2 -43.7(6)
O2 Li1 O1 Li4 91.2(7)
O100 Li1 O1 Li4 -134.1(8)
O4 Li1 O1 Li4 -6.7(7)
Li2 Li1 O1 Li4 86.2(6)
Li3 Li1 O1 Li4 42.4(6)
O4 Li4 O1 B1 -117.7(7)
O3 Li4 O1 B1 146.6(7)
O400 Li4 O1 B1 24.4(12)
Li1 Li4 O1 B1 -124.7(9)
Li2 Li4 O1 B1 153.4(8)
Li3 Li4 O1 B1 -167.4(7)
O4 Li4 O1 Li2 88.9(7)
O3 Li4 O1 Li2 -6.9(6)
O400 Li4 O1 Li2 -129.1(9)
Li1 Li4 O1 Li2 81.9(6)
Li3 Li4 O1 Li2 39.1(7)
O4 Li4 O1 Li1 7.0(7)
O3 Li4 O1 Li1 -88.7(7)
O400 Li4 O1 Li1 149.1(10)
Li2 Li4 O1 Li1 -81.9(6)
Li3 Li4 O1 Li1 -42.8(7)
Li2 O1 B1 C21 4.7(18)
Li1 O1 B1 C21 136.4(9)
Li4 O1 B1 C21 -122.5(9)
Li2 O1 B1 C11 -175.6(10)
Li1 O1 B1 C11 -43.9(12)
Li4 O1 B1 C11 57.2(11)
O1 B1 C11 C12 173.5(8)
C21 B1 C11 C12 -6.8(11)
O1 B1 C11 C16 -4.4(13)
C21 B1 C11 C16 175.3(7)
C22 O11 C12 C13 -172.5(8)
C22 O11 C12 C11 7.1(11)
C16 C11 C12 C13 -1.1(12)
B1 C11 C12 C13 -179.3(9)
C16 C11 C12 O11 179.4(7)
B1 C11 C12 O11 1.2(11)
O11 C12 C13 C14 180.0(9)
C11 C12 C13 C14 0.5(15)
C12 C13 C14 C15 -0.7(16)
C13 C14 C15 C16 1.7(15)
C14 C15 C16 C11 -2.6(14)
C12 C11 C16 C15 2.2(12)
B1 C11 C16 C15 -179.8(9)
O1 B1 C21 C22 -175.3(8)
C11 B1 C21 C22 5.0(12)
O1 B1 C21 C26 6.7(14)
C11 B1 C21 C26 -173.0(8)
C12 O11 C22 C23 171.9(8)
C12 O11 C22 C21 -9.1(12)
C26 C21 C22 O11 -179.3(8)
B1 C21 C22 O11 2.5(13)
C26 C21 C22 C23 -0.4(13)
B1 C21 C22 C23 -178.7(9)
O11 C22 C23 C24 179.5(9)
C21 C22 C23 C24 0.6(15)
C22 C23 C24 C25 -1.1(16)
C23 C24 C25 C26 1.4(16)
C24 C25 C26 C21 -1.3(15)
C22 C21 C26 C25 0.8(14)
B1 C21 C26 C25 179.0(10)
O1 Li1 O2 B2 122.7(11)
O100 Li1 O2 B2 -5.2(17)
O4 Li1 O2 B2 -140.9(11)
Li2 Li1 O2 B2 127.6(12)
Li4 Li1 O2 B2 171.6(11)
Li3 Li1 O2 B2 -148.9(13)
O1 Li1 O2 Li2 -4.9(6)
O100 Li1 O2 Li2 -132.8(9)
O4 Li1 O2 Li2 91.5(6)
Li4 Li1 O2 Li2 44.0(5)
Li3 Li1 O2 Li2 83.5(6)
O1 Li1 O2 Li3 -88.4(6)
O100 Li1 O2 Li3 143.7(9)
O4 Li1 O2 Li3 8.0(6)
Li2 Li1 O2 Li3 -83.5(6)
Li4 Li1 O2 Li3 -39.5(6)
O1 Li2 O2 B2 -144.7(7)
O3 Li2 O2 B2 117.2(7)
O200 Li2 O2 B2 -12.0(11)
Li1 Li2 O2 B2 -149.6(8)
Li4 Li2 O2 B2 167.2(7)
Li3 Li2 O2 B2 123.4(8)
O1 Li2 O2 Li1 4.9(6)
O3 Li2 O2 Li1 -93.1(6)
O200 Li2 O2 Li1 137.6(8)
Li4 Li2 O2 Li1 -43.2(5)
Li3 Li2 O2 Li1 -87.0(6)
O1 Li2 O2 Li3 91.9(6)
O3 Li2 O2 Li3 -6.1(6)
O200 Li2 O2 Li3 -135.4(8)
Li1 Li2 O2 Li3 87.0(6)
Li4 Li2 O2 Li3 43.8(6)
O3 Li3 O2 B2 -112.1(8)
O300 Li3 O2 B2 29.6(13)
O4 Li3 O2 B2 151.8(7)
Li2 Li3 O2 B2 -118.4(9)
Li4 Li3 O2 B2 -161.8(8)
Li1 Li3 O2 B2 159.7(9)
O3 Li3 O2 Li1 88.2(7)
O300 Li3 O2 Li1 -130.1(9)
O4 Li3 O2 Li1 -7.9(6)
Li2 Li3 O2 Li1 81.9(6)
Li4 Li3 O2 Li1 38.5(6)
O3 Li3 O2 Li2 6.3(6)
O300 Li3 O2 Li2 147.9(9)
O4 Li3 O2 Li2 -89.8(6)
Li4 Li3 O2 Li2 -43.4(6)
Li1 Li3 O2 Li2 -81.9(6)
Li1 O2 B2 C31 -164.6(9)
Li2 O2 B2 C31 -46.7(11)
Li3 O2 B2 C31 53.2(12)
Li1 O2 B2 C41 15.8(17)
Li2 O2 B2 C41 133.6(9)
Li3 O2 B2 C41 -126.5(9)
O2 B2 C31 C32 171.5(9)
C41 B2 C31 C32 -8.8(11)
O2 B2 C31 C36 -7.0(14)
C41 B2 C31 C36 172.7(8)
C36 C31 C32 O21 -179.2(9)
B2 C31 C32 O21 2.3(14)
C36 C31 C32 C33 1.2(14)
B2 C31 C32 C33 -177.2(8)
C42 O21 C32 C31 7.2(14)
C42 O21 C32 C33 -173.2(8)
C31 C32 C33 C34 -3.7(15)
O21 C32 C33 C34 176.7(9)
C32 C33 C34 C35 2.7(15)
C33 C34 C35 C36 0.5(16)
C34 C35 C36 C31 -3.2(16)
C32 C31 C36 C35 2.3(15)
B2 C31 C36 C35 -179.3(9)
O2 B2 C41 C46 10.3(14)
C31 B2 C41 C46 -169.4(9)
O2 B2 C41 C42 -173.5(9)
C31 B2 C41 C42 6.8(11)
C32 O21 C42 C41 -9.1(13)
C32 O21 C42 C43 171.5(8)
C46 C41 C42 O21 178.0(9)
B2 C41 C42 O21 1.6(13)
C46 C41 C42 C43 -2.6(14)
B2 C41 C42 C43 -179.1(8)
O21 C42 C43 C44 -179.7(9)
C41 C42 C43 C44 0.9(14)
C42 C43 C44 C45 1.1(16)
C43 C44 C45 C46 -1.4(16)
C42 C41 C46 C45 2.4(15)
B2 C41 C46 C45 178.6(9)
C44 C45 C46 C41 -0.4(16)
O300 Li3 O3 B3 -0.5(17)
O2 Li3 O3 B3 134.7(10)
O4 Li3 O3 B3 -131.3(10)
Li2 Li3 O3 B3 141.1(12)
Li4 Li3 O3 B3 -136.1(12)
Li1 Li3 O3 B3 -179.8(10)
O300 Li3 O3 Li2 -141.6(9)
O2 Li3 O3 Li2 -6.3(6)
O4 Li3 O3 Li2 87.6(7)
Li4 Li3 O3 Li2 82.8(6)
Li1 Li3 O3 Li2 39.2(6)
O300 Li3 O3 Li4 135.6(10)
O2 Li3 O3 Li4 -89.2(7)
O4 Li3 O3 Li4 4.8(6)
Li2 Li3 O3 Li4 -82.8(6)
Li1 Li3 O3 Li4 -43.7(6)
O1 Li2 O3 B3 116.0(8)
O2 Li2 O3 B3 -145.6(8)
O200 Li2 O3 B3 -20.2(12)
Li1 Li2 O3 B3 166.1(8)
Li4 Li2 O3 B3 122.9(9)
Li3 Li2 O3 B3 -152.1(10)
O1 Li2 O3 Li3 -92.0(7)
O2 Li2 O3 Li3 6.4(6)
O200 Li2 O3 Li3 131.9(8)
Li1 Li2 O3 Li3 -41.8(6)
Li4 Li2 O3 Li3 -85.0(6)
O1 Li2 O3 Li4 -6.9(6)
O2 Li2 O3 Li4 91.4(7)
O200 Li2 O3 Li4 -143.1(8)
Li1 Li2 O3 Li4 43.2(6)
Li3 Li2 O3 Li4 85.0(6)
O4 Li4 O3 B3 144.4(7)
O1 Li4 O3 B3 -117.5(8)
O400 Li4 O3 B3 10.5(10)
Li1 Li4 O3 B3 -165.8(7)
Li2 Li4 O3 B3 -124.3(8)
Li3 Li4 O3 B3 149.4(8)
O4 Li4 O3 Li3 -5.0(7)
O1 Li4 O3 Li3 93.1(7)
O400 Li4 O3 Li3 -138.9(8)
Li1 Li4 O3 Li3 44.8(6)
Li2 Li4 O3 Li3 86.3(6)
O4 Li4 O3 Li2 -91.3(7)
O1 Li4 O3 Li2 6.8(6)
O400 Li4 O3 Li2 134.8(7)
Li1 Li4 O3 Li2 -41.5(5)
Li3 Li4 O3 Li2 -86.3(6)
Li3 O3 B3 C61 171.5(9)
Li2 O3 B3 C61 -56.9(12)
Li4 O3 B3 C61 45.6(11)
Li3 O3 B3 C51 -9.9(16)
Li2 O3 B3 C51 121.7(9)
Li4 O3 B3 C51 -135.8(9)
O3 B3 C51 C52 174.5(8)
C61 B3 C51 C52 -6.8(11)
O3 B3 C51 C56 -5.3(14)
C61 B3 C51 C56 173.4(8)
C56 C51 C52 C53 -2.1(13)
B3 C51 C52 C53 178.1(8)
C56 C51 C52 O31 -179.4(8)
B3 C51 C52 O31 0.7(12)
C62 O31 C52 C51 7.2(11)
C62 O31 C52 C53 -170.4(8)
C51 C52 C53 C54 4.4(15)
O31 C52 C53 C54 -178.0(10)
C52 C53 C54 C55 -2.5(17)
C53 C54 C55 C56 -1.2(17)
C52 C51 C56 C55 -1.9(14)
B3 C51 C56 C55 177.9(9)
C54 C55 C56 C51 3.5(16)
O3 B3 C61 C62 -175.3(8)
C51 B3 C61 C62 5.9(11)
O3 B3 C61 C66 5.8(13)
C51 B3 C61 C66 -173.0(8)
C66 C61 C62 C63 -3.7(13)
B3 C61 C62 C63 177.3(9)
C66 C61 C62 O31 179.9(7)
B3 C61 C62 O31 0.9(13)
C52 O31 C62 C63 175.3(8)
C52 O31 C62 C61 -8.0(12)
C61 C62 C63 C64 3.1(15)
O31 C62 C63 C64 179.8(8)
C62 C63 C64 C65 -0.5(16)
C63 C64 C65 C66 -1.2(16)
C64 C65 C66 C61 0.4(15)
C62 C61 C66 C65 1.9(13)
B3 C61 C66 C65 -179.1(9)
O1 Li4 O4 B4 130.7(11)
O3 Li4 O4 B4 -134.4(11)
O400 Li4 O4 B4 -9.0(18)
Li1 Li4 O4 B4 137.5(13)
Li2 Li4 O4 B4 177.6(11)
Li3 Li4 O4 B4 -139.2(13)
O1 Li4 O4 Li1 -6.8(7)
O3 Li4 O4 Li1 88.1(7)
O400 Li4 O4 Li1 -146.5(10)
Li2 Li4 O4 Li1 40.1(6)
Li3 Li4 O4 Li1 83.3(7)
O1 Li4 O4 Li3 -90.2(7)
O3 Li4 O4 Li3 4.7(6)
O400 Li4 O4 Li3 130.1(10)
Li1 Li4 O4 Li3 -83.3(7)
Li2 Li4 O4 Li3 -43.2(6)
O2 Li1 O4 B4 114.2(8)
O1 Li1 O4 B4 -146.0(7)
O100 Li1 O4 B4 -23.8(12)
Li2 Li1 O4 B4 165.0(7)
Li4 Li1 O4 B4 -152.9(9)
Li3 Li1 O4 B4 122.1(9)
O2 Li1 O4 Li4 -93.0(7)
O1 Li1 O4 Li4 6.8(7)
O100 Li1 O4 Li4 129.1(8)
Li2 Li1 O4 Li4 -42.2(7)
Li3 Li1 O4 Li4 -85.0(6)
O2 Li1 O4 Li3 -7.9(6)
O1 Li1 O4 Li3 91.8(7)
O100 Li1 O4 Li3 -145.9(8)
Li2 Li1 O4 Li3 42.9(6)
Li4 Li1 O4 Li3 85.0(6)
O3 Li3 O4 B4 148.9(7)
O300 Li3 O4 B4 9.5(12)
O2 Li3 O4 B4 -114.9(7)
Li2 Li3 O4 B4 -163.1(7)
Li4 Li3 O4 B4 153.9(9)
Li1 Li3 O4 B4 -122.4(8)
O3 Li3 O4 Li4 -5.0(7)
O300 Li3 O4 Li4 -144.4(9)
O2 Li3 O4 Li4 91.2(7)
Li2 Li3 O4 Li4 43.1(6)
Li1 Li3 O4 Li4 83.7(6)
O3 Li3 O4 Li1 -88.7(6)
O300 Li3 O4 Li1 131.9(9)
O2 Li3 O4 Li1 7.5(6)
Li2 Li3 O4 Li1 -40.6(6)
Li4 Li3 O4 Li1 -83.7(6)
Li4 O4 B4 C71 -6.8(18)
Li1 O4 B4 C71 121.5(9)
Li3 O4 B4 C71 -137.3(9)
Li4 O4 B4 C81 177.1(10)
Li1 O4 B4 C81 -54.6(12)
Li3 O4 B4 C81 46.6(12)
O4 B4 C71 C72 176.2(8)
C81 B4 C71 C72 -7.4(11)
O4 B4 C71 C76 -5.2(14)
C81 B4 C71 C76 171.2(9)
C82 O41 C72 C71 12.5(14)
C82 O41 C72 C73 -168.6(8)
C76 C71 C72 O41 178.3(9)
B4 C71 C72 O41 -3.0(13)
C76 C71 C72 C73 -0.5(13)
B4 C71 C72 C73 178.2(8)
O41 C72 C73 C74 -177.5(9)
C71 C72 C73 C74 1.5(15)
C72 C73 C74 C75 -2.8(18)
C73 C74 C75 C76 3.0(18)
C74 C75 C76 C71 -1.8(16)
C72 C71 C76 C75 0.6(14)
B4 C71 C76 C75 -178.0(9)
O4 B4 C81 C86 4.6(15)
C71 B4 C81 C86 -171.8(9)
O4 B4 C81 C82 -174.3(8)
C71 B4 C81 C82 9.2(12)
C72 O41 C82 C83 173.7(10)
C72 O41 C82 C81 -10.0(13)
C86 C81 C82 C83 -4.1(16)
B4 C81 C82 C83 175.0(10)
C86 C81 C82 O41 179.9(8)
B4 C81 C82 O41 -1.0(13)
O41 C82 C83 C84 -179.8(10)
C81 C82 C83 C84 4.0(18)
C82 C83 C84 C85 -0.7(19)
C83 C84 C85 C86 -2.1(17)
C82 C81 C86 C85 0.9(15)
B4 C81 C86 C85 -178.1(10)
C84 C85 C86 C81 1.9(17)
O2 Li1 O100 C103 -122.4(10)
O1 Li1 O100 C103 116.2(9)
O4 Li1 O100 C103 3.6(13)
Li2 Li1 O100 C103 169.2(10)
Li4 Li1 O100 C103 62.4(14)
Li3 Li1 O100 C103 -56.7(19)
O2 Li1 O100 C101 61.7(11)
O1 Li1 O100 C101 -59.7(10)
O4 Li1 O100 C101 -172.3(8)
Li2 Li1 O100 C101 -6.7(15)
Li4 Li1 O100 C101 -113.5(11)
Li3 Li1 O100 C101 127.4(15)
C103 O100 C101 C102 -61.6(13)
Li1 O100 C101 C102 114.8(10)
C101 O100 C103 C104 -66.1(12)
Li1 O100 C103 C104 118.1(11)
O1 Li2 O200 C203 76.9(12)
O3 Li2 O200 C203 -157.8(9)
O2 Li2 O200 C203 -43.0(12)
Li1 Li2 O200 C203 11.9(15)
Li4 Li2 O200 C203 138.6(15)
Li3 Li2 O200 C203 -99.7(15)
O1 Li2 O200 C201 -125.3(9)
O3 Li2 O200 C201 -0.1(11)
O2 Li2 O200 C201 114.8(9)
Li1 Li2 O200 C201 169.6(9)
Li4 Li2 O200 C201 -63.7(16)
Li3 Li2 O200 C201 58.1(15)
C203 O200 C201 C202 -81.0(11)
Li2 O200 C201 C202 118.8(9)
C201 O200 C203 C204 173.7(10)
Li2 O200 C203 C204 -26.9(14)
O3 Li3 O300 C301 -82.5(14)
O2 Li3 O300 C301 150.6(12)
O4 Li3 O300 C301 40.6(15)
Li2 Li3 O300 C301 -154.9(17)
Li4 Li3 O300 C301 -9(2)
Li1 Li3 O300 C301 96.4(14)
O3 Li3 O300 C303 118.8(10)
O2 Li3 O300 C303 -8.1(12)
O4 Li3 O300 C303 -118.1(9)
Li2 Li3 O300 C303 46(2)
Li4 Li3 O300 C303 -167.4(13)
Li1 Li3 O300 C303 -62.3(13)
C303 O300 C301 C302 -174.2(11)
Li3 O300 C301 C302 24.9(19)
C301 O300 C303 C304 79.8(15)
Li3 O300 C303 C304 -118.1(12)
O4 Li4 O400 C403 125.5(9)
O1 Li4 O400 C403 -5.3(13)
O3 Li4 O400 C403 -117.5(8)
Li1 Li4 O400 C403 54.2(19)
Li2 Li4 O400 C403 -64.6(13)
Li3 Li4 O400 C403 -166.3(10)
O4 Li4 O400 C401 -73.3(13)
O1 Li4 O400 C401 155.8(9)
O3 Li4 O400 C401 43.7(11)
Li1 Li4 O400 C401 -144.7(14)
Li2 Li4 O400 C401 96.6(12)
Li3 Li4 O400 C401 -5.2(16)
C403 O400 C401 C402 -171.2(10)
Li4 O400 C401 C402 26.1(14)
C401 O400 C403 C404 79.8(11)
Li4 O400 C403 C404 -117.0(10)
